data_2105134
loop_
_publ_author_name
'Merlini, Marco'
'Perchiazzi, Natale'
'Hanfland, Michael'
'Bossak, Alexei'

_publ_section_title
;
 Phase transition at high pressure in Cu~2~CO~3~(OH)~2~ related to the
 reduction of the Jahn--Teller effect
;
_journal_coeditor_code PS5017
_journal_issue 3
_journal_name_full 'Acta Crystallographica Section B'
_journal_page_first 266
_journal_page_last 274
_journal_paper_doi 10.1107/S0108768112011226
_journal_volume 68
_journal_year 2012
_chemical_formula_sum 'C Cu2 O5'
_chemical_formula_weight 219.1
_chemical_name_systematic ' ?'
_space_group_IT_number 14
_symmetry_cell_setting monoclinic
_symmetry_space_group_name_Hall '-P 2yab'
_symmetry_space_group_name_H-M 'P 1 21/a 1'
_cell_angle_alpha 90
_cell_angle_beta 96.1667
_cell_angle_gamma 90
_cell_formula_units_Z 4
_cell_length_a 9.2363
_cell_length_b 11.9873
_cell_length_c 3.1205
_cell_measurement_temperature 293
_cell_volume 343.497
_computing_cell_refinement unknown
_computing_data_collection unknown
_computing_data_reduction unknown
_computing_molecular_graphics unknown
_computing_structure_solution unknown
_diffrn_ambient_temperature 293
_diffrn_measured_fraction_theta_full 0.56
_diffrn_measured_fraction_theta_max 0.38
_diffrn_radiation_type X-ray
_diffrn_radiation_wavelength 0.414
_diffrn_reflns_av_sigmaI/netI 0.0308
_diffrn_reflns_limit_h_max 11
_diffrn_reflns_limit_h_min -11
_diffrn_reflns_limit_k_max 8
_diffrn_reflns_limit_k_min -8
_diffrn_reflns_limit_l_max 3
_diffrn_reflns_limit_l_min -4
_diffrn_reflns_number 676
_diffrn_reflns_theta_full 8.97
_diffrn_reflns_theta_max 15.26
_diffrn_reflns_theta_min 2.55
_exptl_absorpt_coefficient_mu 2.587
_exptl_absorpt_correction_T_max 1
_exptl_absorpt_correction_T_min 1
_exptl_absorpt_correction_type none
_exptl_crystal_density_diffrn 4.2353
_exptl_crystal_F_000 416
_refine_ls_extinction_method none
_refine_ls_goodness_of_fit_ref 3.77
_refine_ls_number_constraints 0
_refine_ls_number_parameters 35
_refine_ls_number_reflns 546
_refine_ls_number_restraints 3
_refine_ls_R_factor_all 0.1170
_refine_ls_R_factor_gt 0.0662
_refine_ls_shift/su_max 0.0021
_refine_ls_shift/su_mean 0.0003
_refine_ls_structure_factor_coef F
_refine_ls_weighting_details w=1/(\s^2^(F)+0.0001F^2^)
_refine_ls_weighting_scheme sigma
_refine_ls_wR_factor_gt 0.0714
_refine_ls_wR_factor_ref 0.0795
_reflns_number_gt 371
_reflns_number_total 546
_reflns_threshold_expression I>3\s(I)
_cod_data_source_file ps5017.cif
_cod_data_source_block malachite_p3
_cod_depositor_comments
;
The following automatic conversions were performed:

'_exptl_absorpt_correction_type' value 'None' changed to 'none'
according to /home/saulius/struct/CIF-dictionaries/cif_core.dic
dictionary named 'cif_core.dic' version 2.4.1 from 2010-06-29.

Automatic conversion script
Id: cif_fix_values 1891 2012-01-12 08:04:46Z andrius 
;
_cod_original_cell_volume 343.4973
_cod_original_formula_sum 'C1 Cu2 O5'
_cod_database_code 2105134
_cod_database_fobs_code 2105134

loop_
_symmetry_equiv_pos_site_id
_symmetry_equiv_pos_as_xyz
1 x,y,z
2 -x+1/2,y+1/2,-z
3 -x,-y,-z
4 x+1/2,-y+1/2,z

loop_
_atom_site_type_symbol
_atom_site_label
_atom_site_fract_x
_atom_site_fract_y
_atom_site_fract_z
_atom_site_U_iso_or_equiv
_atom_site_adp_type
_atom_site_calc_flag
_atom_site_occupancy
_atom_site_symmetry_multiplicity
Cu Cu1 0.5022(2) 0.2891(5) 0.8744(9) 0.0149(10) Uiso d 1 4
Cu Cu2 0.2330(2) 0.3934(4) 0.3753(7) 0.0131(9) Uiso d 1 4
O O1 0.1336(11) 0.138(2) 0.325(4) 0.019(4) Uiso d 1 4
O O2 0.3399(12) 0.2334(15) 0.430(4) 0.018(4) Uiso d 1 4
O O3 0.3400(12) 0.0558(16) 0.631(4) 0.012(4) Uiso d 1 4
O O4 0.0943(11) 0.348(2) 0.891(4) 0.010(4) Uiso d 1 4
O O5 0.3817(11) 0.418(2) 0.845(4) 0.013(4) Uiso d 1 4
C C 0.2709(12) 0.1405(16) 0.455(6) 0.007(6) Uiso d 1 4

loop_
_atom_type_symbol
_atom_type_scat_dispersion_real
_atom_type_scat_dispersion_imag
_atom_type_scat_source
Cu 0.2485 0.4750 'International Tables Vol C tables 4.2.6.8 and 6.1.1.1'
C 0.0000 0.0005 'International Tables Vol C tables 4.2.6.8 and 6.1.1.1'
O 0.0019 0.0019 'International Tables Vol C tables 4.2.6.8 and 6.1.1.1'

loop_
_geom_bond_atom_site_label_1
_geom_bond_atom_site_label_2
_geom_bond_site_symmetry_2
_geom_bond_distance
_geom_bond_publ_flag
Cu1 O1 4_555 2.375(16) yes
Cu1 O1 4_556 1.964(16) yes
Cu1 O2 . 2.042(13) yes
Cu1 O2 1_556 2.501(14) yes
Cu1 O4 4_555 1.85(2) yes
Cu1 O5 . 1.90(2) yes
Cu2 O2 . 2.156(18) yes
Cu2 O3 2_556 2.060(19) yes
Cu2 O4 1_554 1.951(13) yes
Cu2 O4 . 2.229(14) yes
Cu2 O5 1_554 2.280(12) yes
Cu2 O5 . 1.920(11) yes
O1 O2 . 2.22(2) yes
O1 O3 . 2.261(19) yes
O1 O5 2_546 2.69(4) yes
O1 O5 4_454 2.710(17) yes
O1 C . 1.290(15) yes
O2 O3 . 2.22(3) yes
O2 O4 4_555 2.796(18) yes
O2 O5 . 2.57(3) yes
O2 C . 1.29(2) yes
O3 O4 4_555 2.665(19) yes
O3 C . 1.29(2) yes
